data_7057374
loop_
_publ_author_name
'Kobra, Khadijatul'
'O&#x2019;Donnell, Shaun'
'Ferrari, Andrew'
'McMillen, Colin D.'
'Pennington, William T.'

_publ_section_title
;
 Halogen bonding and triiodide asymmetry in cocrystals of
 triphenylmethylphosphonium triiodide with organoiodines
;
_journal_issue 13
_journal_name_full 'New Journal of Chemistry'
_journal_page_first 10518
_journal_paper_doi 10.1039/C8NJ01373J
_journal_volume 42
_journal_year 2018
_chemical_formula_sum 'C56 H36 F12 I12 P2'
_chemical_formula_weight 2521.59
_space_group_crystal_system orthorhombic
_space_group_IT_number 61
_space_group_name_Hall '-P 2ac 2ab'
_space_group_name_H-M_alt 'P b c a'
_symmetry_space_group_name_Hall '-P 2ac 2ab'
_symmetry_space_group_name_H-M 'P b c a'
_atom_sites_solution_hydrogens geom
_atom_sites_solution_primary dual
_atom_sites_solution_secondary difmap
_audit_creation_method SHELXL-2014/7
_audit_update_record
;
2018-03-19 deposited with the CCDC.
2018-04-27 downloaded from the CCDC.
;
_cell_angle_alpha 90
_cell_angle_beta 90
_cell_angle_gamma 90
_cell_formula_units_Z 4
_cell_length_a 18.6366(9)
_cell_length_b 18.7492(8)
_cell_length_c 19.4096(8)
_cell_measurement_reflns_used 9162
_cell_measurement_temperature 100(2)
_cell_measurement_theta_max 31.77
_cell_measurement_theta_min 3.21
_cell_volume 6782.1(5)
_computing_cell_refinement 'Bruker SAINT'
_computing_data_collection 'Bruker APEX3'
_computing_data_reduction 'Bruker SAINT'
_computing_molecular_graphics 'Bruker SHELXTL'
_computing_publication_material 'Bruker SHELXTL'
_computing_structure_refinement 'SHELXL-2014 (Sheldrick 2014)'
_computing_structure_solution 'SHELXT-2014 (Sheldrick 2014)'
_diffrn_ambient_temperature 100(2)
_diffrn_measured_fraction_theta_full 0.999
_diffrn_measured_fraction_theta_max 0.999
_diffrn_measurement_device_type 'Bruker D8 Venture Photon 100'
_diffrn_measurement_method '\f and \w scans'
_diffrn_radiation_type MoK\a
_diffrn_radiation_wavelength 0.71073
_diffrn_reflns_av_R_equivalents 0.0443
_diffrn_reflns_av_unetI/netI 0.0210
_diffrn_reflns_Laue_measured_fraction_full 0.999
_diffrn_reflns_Laue_measured_fraction_max 0.999
_diffrn_reflns_limit_h_max 23
_diffrn_reflns_limit_h_min -23
_diffrn_reflns_limit_k_max 23
_diffrn_reflns_limit_k_min -23
_diffrn_reflns_limit_l_max 24
_diffrn_reflns_limit_l_min -23
_diffrn_reflns_number 75702
_diffrn_reflns_point_group_measured_fraction_full 0.999
_diffrn_reflns_point_group_measured_fraction_max 0.999
_diffrn_reflns_theta_full 25.242
_diffrn_reflns_theta_max 26.498
_diffrn_reflns_theta_min 2.098
_diffrn_source 'Incoatec I\mS'
_exptl_absorpt_coefficient_mu 5.595
_exptl_absorpt_correction_T_max 1.0000
_exptl_absorpt_correction_T_min 0.8304
_exptl_absorpt_correction_type multi-scan
_exptl_absorpt_process_details 'SADABS, Bruker'
_exptl_crystal_colour red-orange
_exptl_crystal_density_diffrn 2.470
_exptl_crystal_description tabular
_exptl_crystal_F_000 4584
_exptl_crystal_size_max 0.128
_exptl_crystal_size_mid 0.124
_exptl_crystal_size_min 0.038
_refine_diff_density_max 0.959
_refine_diff_density_min -0.800
_refine_diff_density_rms 0.124
_refine_ls_extinction_method none
_refine_ls_goodness_of_fit_ref 1.079
_refine_ls_hydrogen_treatment constr
_refine_ls_matrix_type full
_refine_ls_number_parameters 370
_refine_ls_number_reflns 7022
_refine_ls_number_restraints 0
_refine_ls_restrained_S_all 1.079
_refine_ls_R_factor_all 0.0344
_refine_ls_R_factor_gt 0.0231
_refine_ls_shift/su_max 0.003
_refine_ls_shift/su_mean 0.000
_refine_ls_structure_factor_coef Fsqd
_refine_ls_weighting_details 'w=1/[\s^2^(Fo^2^)+(0.0143P)^2^+13.3657P] where P=(Fo^2^+2Fc^2^)/3'
_refine_ls_weighting_scheme calc
_refine_ls_wR_factor_gt 0.0404
_refine_ls_wR_factor_ref 0.0436
_reflns_Friedel_coverage 0.000
_reflns_number_gt 5892
_reflns_number_total 7022
_reflns_threshold_expression 'I > 2\s(I)'
_cod_data_source_file c8nj01373j2.cif
_cod_data_source_block d8-0409_a
_cod_depositor_comments 'Adding full bibliography for 7057373--7057377.cif.'
_cod_database_code 7057374
_shelx_shelxl_version_number 2014/7
_shelx_space_group_comment
;
The symmetry employed for this shelxl refinement is uniquely defined
by the following loop, which should always be used as a source of
symmetry information in preference to the above space-group names.
They are only intended as comments.
;
_shelx_estimated_absorpt_t_min 0.534
_shelx_estimated_absorpt_t_max 0.816

loop_
_space_group_symop_operation_xyz
'x, y, z'
'-x+1/2, -y, z+1/2'
'-x, y+1/2, -z+1/2'
'x+1/2, -y+1/2, -z'
'-x, -y, -z'
'x-1/2, y, -z-1/2'
'x, -y-1/2, z-1/2'
'-x-1/2, y-1/2, z'

loop_
_atom_site_label
_atom_site_type_symbol
_atom_site_fract_x
_atom_site_fract_y
_atom_site_fract_z
_atom_site_U_iso_or_equiv
_atom_site_adp_type
_atom_site_occupancy
_atom_site_site_symmetry_order
_atom_site_calc_flag
_atom_site_refinement_flags_posn
_atom_site_refinement_flags_adp
I1 I 0.24011(2) 0.24204(2) 0.87477(2) 0.01899(5) Uani 1 1 d . .
I2 I 0.27016(2) 0.23989(2) 1.02189(2) 0.03077(7) Uani 1 1 d . .
I3 I 0.21049(2) 0.23838(2) 0.72590(2) 0.02448(6) Uani 1 1 d . .
I4 I 0.35690(2) 0.35500(2) 0.70494(2) 0.01995(6) Uani 1 1 d . .
I5 I 0.62087(2) 0.61663(2) 0.65780(2) 0.02111(6) Uani 1 1 d . .
I6 I 0.35678(2) 0.62017(2) 0.50930(2) 0.02788(6) Uani 1 1 d . .
P1 P 0.51599(5) 0.12733(5) 0.59308(5) 0.01792(19) Uani 1 1 d . .
F1 F 0.53113(11) 0.34795(10) 0.70339(11) 0.0270(5) Uani 1 1 d . .
F2 F 0.63060(10) 0.44685(10) 0.68223(11) 0.0250(5) Uani 1 1 d . .
F3 F 0.45026(11) 0.62373(10) 0.67023(10) 0.0236(5) Uani 1 1 d . .
F4 F 0.34996(10) 0.52379(10) 0.68272(10) 0.0212(4) Uani 1 1 d . .
F5 F 0.36747(12) 0.45135(11) 0.53477(11) 0.0315(5) Uani 1 1 d . .
F6 F 0.47775(13) 0.36020(10) 0.53039(11) 0.0323(5) Uani 1 1 d . .
C1 C 0.5003(2) 0.15552(17) 0.50597(19) 0.0210(8) Uani 1 1 d . .
C2 C 0.4379(2) 0.13721(19) 0.47121(19) 0.0246(8) Uani 1 1 d . .
H2A H 0.4020 0.1095 0.4934 0.030 Uiso 1 1 calc R U
C3 C 0.4283(2) 0.1598(2) 0.4035(2) 0.0301(9) Uani 1 1 d . .
H3A H 0.3858 0.1475 0.3793 0.036 Uiso 1 1 calc R U
C4 C 0.4812(2) 0.2004(2) 0.3712(2) 0.0321(10) Uani 1 1 d . .
H4A H 0.4748 0.2156 0.3249 0.039 Uiso 1 1 calc R U
C5 C 0.5425(2) 0.2186(2) 0.4063(2) 0.0345(10) Uani 1 1 d . .
H5A H 0.5782 0.2465 0.3842 0.041 Uiso 1 1 calc R U
C6 C 0.5526(2) 0.19656(19) 0.4738(2) 0.0286(9) Uani 1 1 d . .
H6A H 0.5951 0.2094 0.4979 0.034 Uiso 1 1 calc R U
C7 C 0.44270(19) 0.07324(18) 0.62271(17) 0.0178(7) Uani 1 1 d . .
C8 C 0.37573(19) 0.10536(18) 0.63288(18) 0.0210(8) Uani 1 1 d . .
H8A H 0.3703 0.1554 0.6270 0.025 Uiso 1 1 calc R U
C9 C 0.3173(2) 0.0639(2) 0.65165(19) 0.0267(9) Uani 1 1 d . .
H9A H 0.2716 0.0853 0.6580 0.032 Uiso 1 1 calc R U
C10 C 0.3258(2) -0.0091(2) 0.66119(19) 0.0277(9) Uani 1 1 d . .
H10A H 0.2857 -0.0376 0.6736 0.033 Uiso 1 1 calc R U
C11 C 0.3928(2) -0.04059(19) 0.65270(19) 0.0252(8) Uani 1 1 d . .
H11A H 0.3985 -0.0903 0.6602 0.030 Uiso 1 1 calc R U
C12 C 0.4515(2) 0.00078(17) 0.63322(17) 0.0193(8) Uani 1 1 d . .
H12A H 0.4973 -0.0206 0.6272 0.023 Uiso 1 1 calc R U
C13 C 0.59774(19) 0.07739(17) 0.59606(18) 0.0183(8) Uani 1 1 d . .
C14 C 0.63284(19) 0.06653(19) 0.65871(18) 0.0223(8) Uani 1 1 d . .
H14A H 0.6147 0.0877 0.6996 0.027 Uiso 1 1 calc R U
C15 C 0.6941(2) 0.0249(2) 0.6611(2) 0.0281(9) Uani 1 1 d . .
H15A H 0.7174 0.0163 0.7039 0.034 Uiso 1 1 calc R U
C16 C 0.7212(2) -0.0040(2) 0.6017(2) 0.0275(9) Uani 1 1 d . .
H16A H 0.7634 -0.0324 0.6036 0.033 Uiso 1 1 calc R U
C17 C 0.6880(2) 0.0076(2) 0.5393(2) 0.0317(10) Uani 1 1 d . .
H17A H 0.7078 -0.0121 0.4984 0.038 Uiso 1 1 calc R U
C18 C 0.6259(2) 0.0478(2) 0.5359(2) 0.0269(9) Uani 1 1 d . .
H18A H 0.6026 0.0552 0.4930 0.032 Uiso 1 1 calc R U
C19 C 0.5233(2) 0.20470(19) 0.6471(2) 0.0288(9) Uani 1 1 d . .
H19A H 0.4784 0.2318 0.6453 0.043 Uiso 1 1 calc R U
H19B H 0.5326 0.1898 0.6947 0.043 Uiso 1 1 calc R U
H19C H 0.5629 0.2347 0.6309 0.043 Uiso 1 1 calc R U
C20 C 0.43715(19) 0.43236(18) 0.69360(17) 0.0173(7) Uani 1 1 d . .
C21 C 0.50926(19) 0.41579(17) 0.69322(17) 0.0182(8) Uani 1 1 d . .
C22 C 0.56102(18) 0.46724(18) 0.68300(17) 0.0172(7) Uani 1 1 d . .
C23 C 0.54337(18) 0.53829(17) 0.67490(16) 0.0162(7) Uani 1 1 d . .
C24 C 0.47131(19) 0.55506(17) 0.67640(17) 0.0174(7) Uani 1 1 d . .
C25 C 0.41942(18) 0.50343(18) 0.68421(17) 0.0161(7) Uani 1 1 d . .
C26 C 0.4419(2) 0.54812(19) 0.50208(18) 0.0246(9) Uani 1 1 d . .
C27 C 0.4329(2) 0.47632(19) 0.51691(18) 0.0246(9) Uani 1 1 d . .
C28 C 0.4895(2) 0.42962(18) 0.51504(18) 0.0256(9) Uani 1 1 d . .

loop_
_atom_site_aniso_label
_atom_site_aniso_U_11
_atom_site_aniso_U_22
_atom_site_aniso_U_33
_atom_site_aniso_U_23
_atom_site_aniso_U_13
_atom_site_aniso_U_12
I1 0.01506(11) 0.01973(11) 0.02219(12) -0.00339(9) -0.00063(9) -0.00094(9)
I2 0.03007(15) 0.03921(15) 0.02303(13) -0.00068(11) -0.00695(11) -0.00286(12)
I3 0.02219(13) 0.03034(13) 0.02089(12) -0.00084(10) -0.00197(10) -0.00675(10)
I4 0.02020(12) 0.01942(11) 0.02022(12) -0.00042(9) 0.00040(10) -0.00478(9)
I5 0.01788(12) 0.02190(12) 0.02355(12) 0.00186(10) 0.00033(10) -0.00450(9)
I6 0.03811(16) 0.02238(12) 0.02315(13) 0.00130(10) -0.00658(11) -0.00457(11)
P1 0.0170(5) 0.0154(4) 0.0214(5) -0.0017(4) -0.0001(4) 0.0006(4)
F1 0.0260(12) 0.0155(10) 0.0393(13) -0.0002(9) 0.0041(10) 0.0026(9)
F2 0.0150(11) 0.0261(11) 0.0339(12) -0.0009(9) 0.0052(9) 0.0035(9)
F3 0.0215(11) 0.0158(10) 0.0335(12) 0.0043(9) -0.0018(9) 0.0015(8)
F4 0.0127(10) 0.0243(10) 0.0267(11) 0.0017(9) -0.0013(9) 0.0009(8)
F5 0.0389(15) 0.0252(11) 0.0304(12) 0.0023(9) -0.0008(11) -0.0099(10)
F6 0.0456(15) 0.0185(11) 0.0329(13) 0.0039(9) 0.0009(11) -0.0083(10)
C1 0.023(2) 0.0145(17) 0.025(2) 0.0009(15) 0.0000(16) 0.0044(15)
C2 0.021(2) 0.024(2) 0.029(2) 0.0033(16) 0.0005(17) 0.0050(15)
C3 0.027(2) 0.036(2) 0.027(2) 0.0011(18) 0.0009(18) 0.0121(18)
C4 0.048(3) 0.024(2) 0.024(2) 0.0022(17) 0.001(2) 0.0146(19)
C5 0.049(3) 0.021(2) 0.033(2) 0.0045(17) 0.014(2) -0.0022(18)
C6 0.033(2) 0.0210(19) 0.032(2) 0.0004(16) 0.0031(19) -0.0050(17)
C7 0.0190(19) 0.0230(18) 0.0114(17) 0.0007(14) -0.0022(14) 0.0008(14)
C8 0.024(2) 0.0193(18) 0.0200(18) -0.0004(14) 0.0018(16) 0.0023(15)
C9 0.020(2) 0.034(2) 0.026(2) -0.0018(17) 0.0023(17) 0.0024(17)
C10 0.025(2) 0.035(2) 0.023(2) -0.0007(17) 0.0040(17) -0.0070(17)
C11 0.030(2) 0.0231(19) 0.023(2) -0.0010(16) 0.0003(17) -0.0030(16)
C12 0.021(2) 0.0204(18) 0.0160(18) 0.0004(14) 0.0013(15) 0.0013(14)
C13 0.0160(19) 0.0153(17) 0.0237(19) -0.0019(14) -0.0010(15) -0.0039(14)
C14 0.024(2) 0.0269(19) 0.0159(18) 0.0002(15) 0.0032(16) -0.0006(15)
C15 0.023(2) 0.034(2) 0.027(2) 0.0057(17) -0.0037(17) 0.0025(17)
C16 0.014(2) 0.036(2) 0.032(2) -0.0049(17) -0.0039(17) 0.0058(16)
C17 0.024(2) 0.047(2) 0.025(2) -0.0127(18) -0.0001(17) 0.0100(19)
C18 0.023(2) 0.035(2) 0.023(2) -0.0052(17) -0.0068(17) 0.0025(17)
C19 0.030(2) 0.0204(19) 0.036(2) -0.0094(17) -0.0014(18) -0.0005(16)
C20 0.019(2) 0.0213(18) 0.0112(17) -0.0011(13) 0.0019(14) -0.0032(14)
C21 0.025(2) 0.0139(17) 0.0162(18) -0.0010(14) 0.0004(15) 0.0014(14)
C22 0.0111(18) 0.0254(18) 0.0152(17) -0.0031(14) 0.0041(14) 0.0042(14)
C23 0.0184(19) 0.0200(17) 0.0101(17) -0.0013(13) 0.0018(14) -0.0029(14)
C24 0.022(2) 0.0145(17) 0.0155(18) 0.0016(14) -0.0011(15) 0.0001(14)
C25 0.0115(18) 0.0236(18) 0.0133(17) 0.0000(14) 0.0002(14) 0.0015(14)
C26 0.038(2) 0.0224(19) 0.0131(18) -0.0015(14) -0.0069(17) -0.0042(17)
C27 0.038(2) 0.0233(19) 0.0120(18) -0.0014(15) -0.0020(17) -0.0067(17)
C28 0.045(3) 0.0157(18) 0.0164(19) 0.0020(15) -0.0067(17) -0.0076(17)

loop_
_atom_type_symbol
_atom_type_description
_atom_type_scat_dispersion_real
_atom_type_scat_dispersion_imag
_atom_type_scat_source
C C 0.0033 0.0016 'International Tables Vol C Tables 4.2.6.8 and 6.1.1.4'
H H 0.0000 0.0000 'International Tables Vol C Tables 4.2.6.8 and 6.1.1.4'
F F 0.0171 0.0103 'International Tables Vol C Tables 4.2.6.8 and 6.1.1.4'
P P 0.1023 0.0942 'International Tables Vol C Tables 4.2.6.8 and 6.1.1.4'
I I -0.4742 1.8119 'International Tables Vol C Tables 4.2.6.8 and 6.1.1.4'

loop_
_geom_angle_atom_site_label_1
_geom_angle_atom_site_label_2
_geom_angle_atom_site_label_3
_geom_angle
_geom_angle_site_symmetry_1
_geom_angle_site_symmetry_3
I2 I1 I3 177.852(11) . .
I2 I1 I5 91.439(9) . 3_646
I3 I1 I5 86.940(8) . 3_646
I2 I1 I6 57.839(8) . 2_565
I3 I1 I6 123.945(9) . 2_565
I5 I1 I6 148.470(8) 3_646 2_565
I2 I1 I4 129.399(9) . .
I3 I1 I4 51.678(7) . .
I5 I1 I4 80.084(7) 3_646 .
I6 I1 I4 112.653(7) 2_565 .
I1 I2 I6 78.080(8) . 2_565
I1 I2 I3 152.490(11) . 7_566
I6 I2 I3 79.243(7) 2_565 7_566
I1 I2 I4 152.991(10) . 7_566
I6 I2 I4 128.040(9) 2_565 7_566
I3 I2 I4 49.366(6) 7_566 7_566
I1 I2 I5 49.837(7) . 3_646
I6 I2 I5 127.451(8) 2_565 3_646
I3 I2 I5 152.249(8) 7_566 3_646
I4 I2 I5 104.508(8) 7_566 3_646
I1 I3 I4 87.340(8) . .
I1 I3 I2 152.628(10) . 7_565
I4 I3 I2 67.637(7) . 7_565
I1 I3 I5 52.210(6) . 3_646
I4 I3 I5 80.293(8) . 3_646
I2 I3 I5 110.075(8) 7_565 3_646
I1 I3 I6 153.930(9) . 8_655
I4 I3 I6 112.271(8) . 8_655
I2 I3 I6 45.059(6) 7_565 8_655
I5 I3 I6 112.277(7) 3_646 8_655
C20 I4 C25 23.05(11) . .
C20 I4 C21 22.23(11) . .
C25 I4 C21 45.27(9) . .
C20 I4 F4 47.88(10) . .
C25 I4 F4 24.83(7) . .
C21 I4 F4 70.10(7) . .
C20 I4 F1 46.68(10) . .
C25 I4 F1 69.73(7) . .
C21 I4 F1 24.46(7) . .
F4 I4 F1 94.56(5) . .
C20 I4 I3 174.58(9) . .
C25 I4 I3 151.63(6) . .
C21 I4 I3 163.07(6) . .
F4 I4 I3 126.81(3) . .
F1 I4 I3 138.61(3) . .
C23 I5 C24 22.88(11) . .
C23 I5 C22 22.51(11) . .
C24 I5 C22 45.38(9) . .
C23 I5 F3 47.76(10) . .
C24 I5 F3 24.90(7) . .
C22 I5 F3 70.26(7) . .
C23 I5 F2 47.18(10) . .
C24 I5 F2 70.06(7) . .
C22 I5 F2 24.69(7) . .
F3 I5 F2 94.94(5) . .
C23 I5 I1 176.61(9) . 3_656
C24 I5 I1 160.20(6) . 3_656
C22 I5 I1 154.30(6) . 3_656
F3 I5 I1 135.39(3) . 3_656
F2 I5 I1 129.66(4) . 3_656
C26 I6 C28 22.79(12) . 5_666
C26 I6 C27 22.81(13) . .
C28 I6 C27 45.59(10) 5_666 .
C26 I6 F6 47.64(11) . 5_666
C28 I6 F6 24.86(7) 5_666 5_666
C27 I6 F6 70.45(8) . 5_666
C26 I6 F5 47.57(11) . .
C28 I6 F5 70.35(8) 5_666 .
C27 I6 F5 24.76(8) . .
F6 I6 F5 95.21(5) 5_666 .
C26 I6 I2 172.48(10) . 2_564
C28 I6 I2 149.88(6) 5_666 2_564
C27 I6 I2 164.20(7) . 2_564
F6 I6 I2 125.11(4) 5_666 2_564
F5 I6 I2 139.59(4) . 2_564
C13 P1 C1 108.85(17) . .
C13 P1 C19 109.81(17) . .
C1 P1 C19 108.97(17) . .
C13 P1 C7 109.98(16) . .
C1 P1 C7 110.13(16) . .
C19 P1 C7 109.09(17) . .
C21 F1 I4 70.20(17) . .
C22 F2 I5 70.64(17) . .
C24 F3 I5 71.20(17) . .
C25 F4 I4 71.23(16) . .
C27 F5 I6 71.02(18) . .
C28 F6 I6 71.3(2) . 5_666
C2 C1 C6 120.4(3) . .
C2 C1 P1 121.4(3) . .
C6 C1 P1 118.2(3) . .
C1 C2 C3 119.4(4) . .
C1 C2 H2A 120.3 . .
C3 C2 H2A 120.3 . .
C2 C3 C4 120.0(4) . .
C2 C3 H3A 120.0 . .
C4 C3 H3A 120.0 . .
C5 C4 C3 120.0(4) . .
C5 C4 H4A 120.0 . .
C3 C4 H4A 120.0 . .
C4 C5 C6 120.5(4) . .
C4 C5 H5A 119.7 . .
C6 C5 H5A 119.7 . .
C5 C6 C1 119.6(4) . .
C5 C6 H6A 120.2 . .
C1 C6 H6A 120.2 . .
C12 C7 C8 120.5(3) . .
C12 C7 P1 120.8(3) . .
C8 C7 P1 118.7(3) . .
C9 C8 C7 119.7(3) . .
C9 C8 H8A 120.1 . .
C7 C8 H8A 120.1 . .
C8 C9 C10 119.9(4) . .
C8 C9 H9A 120.1 . .
C10 C9 H9A 120.1 . .
C9 C10 C11 120.3(4) . .
C9 C10 H10A 119.8 . .
C11 C10 H10A 119.8 . .
C10 C11 C12 120.0(3) . .
C10 C11 H11A 120.0 . .
C12 C11 H11A 120.0 . .
C7 C12 C11 119.5(3) . .
C7 C12 H12A 120.2 . .
C11 C12 H12A 120.2 . .
C18 C13 C14 119.6(3) . .
C18 C13 P1 120.1(3) . .
C14 C13 P1 120.2(3) . .
C15 C14 C13 119.9(3) . .
C15 C14 H14A 120.1 . .
C13 C14 H14A 120.1 . .
C16 C15 C14 119.9(4) . .
C16 C15 H15A 120.0 . .
C14 C15 H15A 120.0 . .
C15 C16 C17 120.7(4) . .
C15 C16 H16A 119.6 . .
C17 C16 H16A 119.6 . .
C16 C17 C18 120.3(4) . .
C16 C17 H17A 119.8 . .
C18 C17 H17A 119.8 . .
C17 C18 C13 119.5(3) . .
C17 C18 H18A 120.3 . .
C13 C18 H18A 120.3 . .
P1 C19 H19A 109.5 . .
P1 C19 H19B 109.5 . .
H19A C19 H19B 109.5 . .
P1 C19 H19C 109.5 . .
H19A C19 H19C 109.5 . .
H19B C19 H19C 109.5 . .
C21 C20 C25 116.7(3) . .
C21 C20 I4 122.7(2) . .
C25 C20 I4 120.6(3) . .
F1 C21 C22 118.0(3) . .
F1 C21 C20 120.4(3) . .
C22 C21 C20 121.7(3) . .
F1 C21 I4 85.33(18) . .
C22 C21 I4 156.7(2) . .
C20 C21 I4 35.08(17) . .
F2 C22 C21 118.3(3) . .
F2 C22 C23 120.0(3) . .
C21 C22 C23 121.6(3) . .
F2 C22 I5 84.68(18) . .
C21 C22 I5 157.0(2) . .
C23 C22 I5 35.33(17) . .
C24 C23 C22 116.7(3) . .
C24 C23 I5 121.1(2) . .
C22 C23 I5 122.2(3) . .
F3 C24 C25 118.4(3) . .
F3 C24 C23 119.9(3) . .
C25 C24 C23 121.7(3) . .
F3 C24 I5 83.90(17) . .
C25 C24 I5 157.6(2) . .
C23 C24 I5 36.01(17) . .
F4 C25 C24 118.2(3) . .
F4 C25 C20 120.3(3) . .
C24 C25 C20 121.6(3) . .
F4 C25 I4 83.94(17) . .
C24 C25 I4 157.9(2) . .
C20 C25 I4 36.32(17) . .
C28 C26 C27 117.0(4) 5_666 .
C28 C26 I6 121.5(3) 5_666 .
C27 C26 I6 121.5(3) . .
F5 C27 C28 118.7(3) . .
F5 C27 C26 119.9(4) . .
C28 C27 C26 121.4(4) . .
F5 C27 I6 84.2(2) . .
C28 C27 I6 157.0(3) . .
C26 C27 I6 35.7(2) . .
F6 C28 C27 118.9(4) . .
F6 C28 C26 119.5(3) . 5_666
C27 C28 C26 121.6(3) . 5_666
F6 C28 I6 83.8(2) . 5_666
C27 C28 I6 157.2(3) . 5_666
C26 C28 I6 35.73(19) 5_666 5_666

loop_
_geom_bond_atom_site_label_1
_geom_bond_atom_site_label_2
_geom_bond_distance
_geom_bond_site_symmetry_2
I1 I2 2.9102(4) .
I1 I3 2.9427(3) .
I1 I5 3.5553(3) 3_646
I1 I6 4.0931(3) 2_565
I1 I4 4.4821(3) .
I2 I6 3.5414(4) 2_565
I2 I3 4.1330(4) 7_566
I2 I4 4.2897(4) 7_566
I2 I5 4.6508(4) 3_646
I3 I4 3.5202(3) .
I3 I2 4.1329(4) 7_565
I3 I5 4.4925(4) 3_646
I3 I6 4.9152(4) 8_655
I4 C20 2.095(3) .
I4 C25 3.044(3) .
I4 C21 3.068(4) .
I4 F4 3.1965(19) .
I4 F1 3.250(2) .
I5 C23 2.087(3) .
I5 C24 3.038(3) .
I5 C22 3.054(3) .
I5 F3 3.191(2) .
I5 F2 3.223(2) .
I5 I1 3.5554(3) 3_656
I6 C26 2.088(4) .
I6 C28 3.049(4) 5_666
I6 C27 3.051(4) .
I6 F6 3.200(2) 5_666
I6 F5 3.210(2) .
I6 I2 3.5413(4) 2_564
P1 C13 1.789(4) .
P1 C1 1.795(4) .
P1 C19 1.796(4) .
P1 C7 1.796(4) .
F1 C21 1.350(4) .
F2 C22 1.352(4) .
F3 C24 1.351(4) .
F4 C25 1.350(4) .
F5 C27 1.351(4) .
F6 C28 1.353(4) .
F6 I6 3.200(2) 5_666
C1 C2 1.388(5) .
C1 C6 1.390(5) .
C2 C3 1.392(5) .
C2 H2A 0.9500 .
C3 C4 1.394(6) .
C3 H3A 0.9500 .
C4 C5 1.373(6) .
C4 H4A 0.9500 .
C5 C6 1.386(6) .
C5 H5A 0.9500 .
C6 H6A 0.9500 .
C7 C12 1.383(5) .
C7 C8 1.400(5) .
C8 C9 1.387(5) .
C8 H8A 0.9500 .
C9 C10 1.389(5) .
C9 H9A 0.9500 .
C10 C11 1.390(5) .
C10 H10A 0.9500 .
C11 C12 1.394(5) .
C11 H11A 0.9500 .
C12 H12A 0.9500 .
C13 C18 1.396(5) .
C13 C14 1.396(5) .
C14 C15 1.385(5) .
C14 H14A 0.9500 .
C15 C16 1.370(5) .
C15 H15A 0.9500 .
C16 C17 1.378(5) .
C16 H16A 0.9500 .
C17 C18 1.381(5) .
C17 H17A 0.9500 .
C18 H18A 0.9500 .
C19 H19A 0.9800 .
C19 H19B 0.9800 .
C19 H19C 0.9800 .
C20 C21 1.379(5) .
C20 C25 1.385(5) .
C21 C22 1.379(5) .
C22 C23 1.381(5) .
C23 C24 1.380(5) .
C24 C25 1.377(5) .
C26 C28 1.385(5) 5_666
C26 C27 1.387(5) .
C27 C28 1.372(5) .
C28 C26 1.385(5) 5_666
C28 I6 3.049(4) 5_666
